data_1560902
loop_
_publ_author_name
'Cramer, Alisha J.'
'Cole, Jacqueline M.'

_publ_section_title
;
 Host-guest prospects of neodymium and gadolinium ultraphosphate
 frameworks for nuclear waste storage: Multi-temperature topological
 analysis of nanoporous cages in RP5O14
;
_journal_name_full 'Journal of Solid State Chemistry'
_journal_page_first 250
_journal_page_last 257
_journal_paper_doi 10.1016/j.jssc.2018.07.020
_journal_volume 266
_journal_year 2018
_chemical_formula_sum 'Gd O14 P5'
_chemical_formula_weight 536.10
_space_group_IT_number 14
_space_group_name_Hall '-P 2ybc'
_space_group_name_H-M_alt 'P 1 21/c 1'
_symmetry_cell_setting monoclinic
_symmetry_space_group_name_H-M 'P 1 21/c 1'
_atom_sites_solution_hydrogens none
_atom_sites_solution_primary direct
_atom_sites_solution_secondary difmap
_audit_creation_method SHELXL-97
_cell_angle_alpha 90.00
_cell_angle_beta 90.00(3)
_cell_angle_gamma 90.00
_cell_formula_units_Z 4
_cell_length_a 8.7390(17)
_cell_length_b 8.9650(18)
_cell_length_c 13.009(3)
_cell_measurement_reflns_used 512
_cell_measurement_temperature 410(2)
_cell_measurement_theta_max 28.28
_cell_measurement_theta_min 2.0
_cell_volume 1019.2(4)
_computing_cell_refinement
;
Rigaku CrystalClear-SM Expert 2.0
;
_computing_data_collection 'Rigaku CrystalClear-SM Expert 2.0'
_computing_data_reduction
;
Rigaku CrystalClear-SM Expert 2.0
;
_computing_molecular_graphics
;
SHELXTL-PLUS (Sheldrick, 1995)
;
_computing_publication_material 'SHELXL-97 (Sheldrick, 1997)'
_computing_structure_refinement 'SHELXL-97 (Sheldrick, 1997)'
_computing_structure_solution 'SHELXS-97 (Sheldrick, 1990)'
_diffrn_ambient_temperature 410(2)
_diffrn_measured_fraction_theta_full 0.786
_diffrn_measured_fraction_theta_max 0.786
_diffrn_measurement_device_type 'Rigaku Saturn 724+ CCD'
_diffrn_measurement_method '\w scans'
_diffrn_radiation_monochromator graphite
_diffrn_radiation_source 'fine-focus sealed tube'
_diffrn_radiation_type MoK\a
_diffrn_radiation_wavelength 0.71073
_diffrn_reflns_av_R_equivalents 0.0442
_diffrn_reflns_av_sigmaI/netI 0.0293
_diffrn_reflns_limit_h_max 9
_diffrn_reflns_limit_h_min -11
_diffrn_reflns_limit_k_max 12
_diffrn_reflns_limit_k_min -9
_diffrn_reflns_limit_l_max 14
_diffrn_reflns_limit_l_min -17
_diffrn_reflns_number 4176
_diffrn_reflns_theta_full 31.06
_diffrn_reflns_theta_max 31.06
_diffrn_reflns_theta_min 1.57
_diffrn_standards_decay_% 0
_diffrn_standards_interval_count 0
_diffrn_standards_interval_time 0
_diffrn_standards_number 0
_exptl_absorpt_coefficient_mu 7.380
_exptl_absorpt_correction_T_max 0.105
_exptl_absorpt_correction_T_min 0.069
_exptl_absorpt_correction_type empirical
_exptl_absorpt_process_details
;
T. Higashi, ABSCOR, empirical absorption correction
;
_exptl_crystal_colour colourless
_exptl_crystal_density_diffrn 3.494
_exptl_crystal_density_method 'not measured'
_exptl_crystal_description block
_exptl_crystal_F_000 1004
_exptl_crystal_size_max 0.4
_exptl_crystal_size_mid 0.4
_exptl_crystal_size_min 0.3
_refine_diff_density_max 1.965
_refine_diff_density_min -1.732
_refine_diff_density_rms 0.272
_refine_ls_extinction_coef 0.0154(10)
_refine_ls_extinction_expression Fc^*^=kFc[1+0.001xFc^2^\l^3^/sin(2\q)]^-1/4^
_refine_ls_extinction_method SHELXL
_refine_ls_goodness_of_fit_ref 1.130
_refine_ls_hydrogen_treatment none
_refine_ls_matrix_type full
_refine_ls_number_parameters 183
_refine_ls_number_reflns 2559
_refine_ls_number_restraints 0
_refine_ls_restrained_S_all 1.130
_refine_ls_R_factor_all 0.0369
_refine_ls_R_factor_gt 0.0362
_refine_ls_shift/su_max 0.000
_refine_ls_shift/su_mean 0.000
_refine_ls_structure_factor_coef Fsqd
_refine_ls_weighting_details 'calc w=1/[\s^2^(Fo^2^)+(0.0660P)^2^+1.8560P] where P=(Fo^2^+2Fc^2^)/3'
_refine_ls_weighting_scheme calc
_refine_ls_wR_factor_gt 0.0995
_refine_ls_wR_factor_ref 0.1003
_reflns_number_gt 2485
_reflns_number_total 2559
_reflns_threshold_expression >2sigma(I)
_cod_data_source_file 2gd410i3-3a.cif
_cod_data_source_block 2gd410i3-3a
_cod_original_sg_symbol_H-M P2(1)/c
_cod_database_code 1560902

loop_
_symmetry_equiv_pos_as_xyz
'x, y, z'
'-x, y+1/2, -z+1/2'
'-x, -y, -z'
'x, -y-1/2, z-1/2'

loop_
_atom_site_label
_atom_site_type_symbol
_atom_site_fract_x
_atom_site_fract_y
_atom_site_fract_z
_atom_site_U_iso_or_equiv
_atom_site_adp_type
_atom_site_occupancy
_atom_site_symmetry_multiplicity
_atom_site_calc_flag
_atom_site_refinement_flags
_atom_site_disorder_assembly
_atom_site_disorder_group
Gd1 Gd 0.77710(2) 0.18996(2) 0.49934(2) 0.00964(13) Uani 1 1 d . . .
P1 P 1.25912(16) 0.45214(14) 0.66507(10) 0.0103(3) Uani 1 1 d . . .
P2 P 1.26776(17) 0.45003(14) 0.33539(10) 0.0103(3) Uani 1 1 d . . .
P3 P 1.18501(14) 0.24492(12) 0.49982(11) 0.0103(2) Uani 1 1 d . . .
P4 P 0.50322(18) 0.00173(17) 0.67240(9) 0.0101(2) Uani 1 1 d . . .
P5 P 0.99605(19) -0.00273(17) 0.29784(8) 0.0111(2) Uani 1 1 d . . .
O1 O 1.2886(7) 0.3128(4) 0.4079(4) 0.0188(9) Uani 1 1 d . . .
O2 O 1.0310(5) 0.3118(3) 0.4970(4) 0.0170(7) Uani 1 1 d . . .
O3 O 1.2821(7) 0.3104(4) 0.5968(4) 0.0172(9) Uani 1 1 d . . .
O4 O 0.5803(5) 0.1214(5) 0.6150(3) 0.0181(8) Uani 1 1 d . . .
O5 O 0.7296(6) 0.4046(5) 0.6141(3) 0.0239(9) Uani 1 1 d . . .
O6 O 1.3976(6) 0.4162(5) 0.2568(3) 0.0228(9) Uani 1 1 d . . .
O7 O 0.7249(6) 0.4044(5) 0.3884(3) 0.0226(9) Uani 1 1 d . . .
O8 O 0.9123(5) 0.1169(5) 0.3514(3) 0.0212(9) Uani 1 1 d . . .
O9 O 1.0999(5) 0.4205(5) 0.7139(4) 0.0226(9) Uani 1 1 d . . .
O10 O 0.5810(5) 0.1168(5) 0.3811(3) 0.0193(8) Uani 1 1 d . . .
O11 O 1.0866(5) -0.1172(5) 0.3518(3) 0.0220(9) Uani 1 1 d . . .
O12 O 1.1195(5) 0.4078(5) 0.2760(4) 0.0222(9) Uani 1 1 d . . .
O13 O 1.3782(5) 0.4195(5) 0.7516(3) 0.0197(9) Uani 1 1 d . . .
O14 O 1.2092(5) 0.0813(5) 0.4997(4) 0.0231(8) Uani 1 1 d . . .

loop_
_atom_site_aniso_label
_atom_site_aniso_U_11
_atom_site_aniso_U_22
_atom_site_aniso_U_33
_atom_site_aniso_U_23
_atom_site_aniso_U_13
_atom_site_aniso_U_12
Gd1 0.00893(19) 0.00921(16) 0.01077(17) 0.00017(7) 0.00027(13) -0.00011(6)
P1 0.0080(6) 0.0123(5) 0.0107(5) -0.0003(4) -0.0007(4) 0.0005(4)
P2 0.0091(6) 0.0106(5) 0.0111(5) 0.0007(4) 0.0012(4) -0.0002(4)
P3 0.0114(5) 0.0081(5) 0.0115(5) 0.0006(4) -0.0003(5) -0.0008(4)
P4 0.0078(5) 0.0120(5) 0.0104(5) 0.0001(5) 0.0001(5) 0.0002(4)
P5 0.0096(5) 0.0135(5) 0.0101(5) 0.0001(5) 0.0000(5) -0.0001(4)
O1 0.015(2) 0.024(2) 0.018(2) 0.0075(14) 0.0043(19) 0.0023(15)
O2 0.0119(18) 0.0184(16) 0.0207(18) -0.0002(15) -0.001(2) -0.0011(11)
O3 0.014(2) 0.021(2) 0.016(2) -0.0076(13) -0.0023(18) 0.0051(14)
O4 0.015(2) 0.0171(19) 0.022(2) 0.0067(15) 0.0059(15) -0.0001(16)
O5 0.031(2) 0.0137(18) 0.027(2) -0.0083(16) 0.002(2) 0.0016(19)
O6 0.028(2) 0.0191(19) 0.022(2) 0.0040(16) 0.0152(17) 0.0020(18)
O7 0.029(2) 0.0146(18) 0.024(2) 0.0064(16) -0.0034(19) -0.0046(18)
O8 0.024(2) 0.0199(19) 0.020(2) -0.0040(16) 0.0072(17) 0.0040(17)
O9 0.014(2) 0.027(2) 0.028(2) -0.0113(17) 0.0084(16) -0.0035(16)
O10 0.0126(19) 0.023(2) 0.0222(19) -0.0036(16) -0.0056(15) -0.0023(16)
O11 0.023(2) 0.024(2) 0.0188(19) 0.0043(16) -0.0043(17) 0.0023(18)
O12 0.018(2) 0.0168(18) 0.032(2) 0.0048(16) -0.0110(17) -0.0026(16)
O13 0.023(2) 0.0156(18) 0.0202(19) 0.0038(15) -0.0129(17) -0.0027(16)
O14 0.025(2) 0.0103(16) 0.034(2) -0.0025(16) 0.005(2) 0.0008(13)

loop_
_atom_type_symbol
_atom_type_description
_atom_type_scat_dispersion_real
_atom_type_scat_dispersion_imag
_atom_type_scat_source
O O 0.0106 0.0060 'International Tables Vol C Tables 4.2.6.8 and 6.1.1.4'
P P 0.1023 0.0942 'International Tables Vol C Tables 4.2.6.8 and 6.1.1.4'
Gd Gd -0.1653 3.9035 'International Tables Vol C Tables 4.2.6.8 and 6.1.1.4'

loop_
_geom_angle_atom_site_label_1
_geom_angle_atom_site_label_2
_geom_angle_atom_site_label_3
_geom_angle
_geom_angle_site_symmetry_1
_geom_angle_site_symmetry_3
O8 Gd1 O11 109.91(14) . 3_756
O8 Gd1 O4 144.42(17) . .
O11 Gd1 O4 76.93(16) 3_756 .
O8 Gd1 O10 75.96(16) . .
O11 Gd1 O10 144.18(17) 3_756 .
O4 Gd1 O10 79.45(13) . .
O8 Gd1 O14 72.62(15) . 3_756
O11 Gd1 O14 72.30(16) 3_756 3_756
O4 Gd1 O14 76.88(15) . 3_756
O10 Gd1 O14 76.39(15) . 3_756
O8 Gd1 O7 80.20(16) . .
O11 Gd1 O7 142.50(16) 3_756 .
O4 Gd1 O7 116.32(16) . .
O10 Gd1 O7 72.72(16) . .
O14 Gd1 O7 142.83(15) 3_756 .
O8 Gd1 O5 142.74(17) . .
O11 Gd1 O5 78.71(16) 3_756 .
O4 Gd1 O5 72.31(16) . .
O10 Gd1 O5 118.78(17) . .
O14 Gd1 O5 141.54(16) 3_756 .
O7 Gd1 O5 73.33(16) . .
O8 Gd1 O2 70.24(16) . .
O11 Gd1 O2 71.35(16) 3_756 .
O4 Gd1 O2 140.79(16) . .
O10 Gd1 O2 139.03(16) . .
O14 Gd1 O2 113.39(12) 3_756 .
O7 Gd1 O2 79.22(16) . .
O5 Gd1 O2 79.30(16) . .
O7 P1 O9 116.0(3) 3_766 .
O7 P1 O13 116.3(3) 3_766 .
O9 P1 O13 105.6(3) . .
O7 P1 O3 115.5(3) 3_766 .
O9 P1 O3 101.5(3) . .
O13 P1 O3 99.9(3) . .
O5 P2 O12 117.0(3) 3_766 .
O5 P2 O6 117.2(3) 3_766 .
O12 P2 O6 103.5(3) . .
O5 P2 O1 115.5(3) 3_766 .
O12 P2 O1 101.9(3) . .
O6 P2 O1 99.1(3) . .
O2 P3 O14 122.2(2) . .
O2 P3 O1 109.8(3) . .
O14 P3 O1 107.0(2) . .
O2 P3 O3 110.4(3) . .
O14 P3 O3 106.4(2) . .
O1 P3 O3 98.3(2) . .
O10 P4 O4 121.1(2) 3_656 .
O10 P4 O13 106.4(2) 3_656 2_746
O4 P4 O13 110.6(3) . 2_746
O10 P4 O6 111.5(3) 3_656 4_466
O4 P4 O6 106.0(3) . 4_466
O13 P4 O6 99.2(2) 2_746 4_466
O11 P5 O8 123.3(2) . .
O11 P5 O9 109.9(3) . 4_565
O8 P5 O9 105.6(3) . 4_565
O11 P5 O12 105.9(3) . 2_745
O8 P5 O12 109.5(3) . 2_745
O9 P5 O12 100.2(2) 4_565 2_745
P2 O1 P3 132.7(4) . .
P3 O2 Gd1 129.75(18) . .
P1 O3 P3 131.7(3) . .
P4 O4 Gd1 147.7(3) . .
P2 O5 Gd1 164.7(3) 3_766 .
P2 O6 P4 140.9(3) . 4_665
P1 O7 Gd1 161.7(3) 3_766 .
P5 O8 Gd1 147.1(3) . .
P1 O9 P5 134.6(3) . 4_566
P4 O10 Gd1 149.5(3) 3_656 .
P5 O11 Gd1 148.4(3) . 3_756
P2 O12 P5 134.3(3) . 2_755
P1 O13 P4 141.8(3) . 2_756
P3 O14 Gd1 174.6(3) . 3_756

loop_
_geom_bond_atom_site_label_1
_geom_bond_atom_site_label_2
_geom_bond_distance
_geom_bond_site_symmetry_2
Gd1 O8 2.351(4) .
Gd1 O11 2.366(4) 3_756
Gd1 O4 2.366(4) .
Gd1 O10 2.395(4) .
Gd1 O14 2.435(4) 3_756
Gd1 O7 2.447(4) .
Gd1 O5 2.471(4) .
Gd1 O2 2.473(4) .
P1 O7 1.469(4) 3_766
P1 O9 1.556(5) .
P1 O13 1.560(4) .
P1 O3 1.563(4) .
P2 O5 1.460(4) 3_766
P2 O12 1.555(5) .
P2 O6 1.557(5) .
P2 O1 1.561(4) .
P3 O2 1.474(4) .
P3 O14 1.482(4) .
P3 O1 1.618(5) .
P3 O3 1.630(5) .
P4 O10 1.468(4) 3_656
P4 O4 1.471(4) .
P4 O13 1.611(4) 2_746
P4 O6 1.612(4) 4_466
P5 O11 1.474(5) .
P5 O8 1.474(4) .
P5 O9 1.600(5) 4_565
P5 O12 1.608(5) 2_745
O5 P2 1.460(4) 3_766
O6 P4 1.612(4) 4_665
O7 P1 1.469(4) 3_766
O9 P5 1.600(5) 4_566
O10 P4 1.468(4) 3_656
O11 Gd1 2.366(4) 3_756
O12 P5 1.608(5) 2_755
O13 P4 1.611(4) 2_756
O14 Gd1 2.435(4) 3_756

_cod_database_fobs_code 1560902
